data_7711221
loop_
_publ_author_name
'Brechin, Euan K.'
'Tsami, Pinelopi A.'
'Tziotzi, Thomais G.'
'Tsanai, Angelos B.'
'Singh, Mukesh'
'Dalgarno, Scott'
'Milios, Constantinos J.'

_publ_section_title
;
 A ferromagnetically coupled pseudo-calixarene [Co16] wheel that
 self-assembles as a tubular network of capsules
;
_journal_name_full 'Dalton Transactions'
_journal_paper_doi 10.1039/D2DT02554J
_journal_year 2022
_chemical_formula_moiety 'C144 H128 Co16 O64, 8[CH3CN], 8[CH3CN]'
_chemical_formula_sum 'C176 H176 Co16 N16 O64'
_chemical_formula_weight 4482.20
_space_group_crystal_system tetragonal
_space_group_IT_number 85
_space_group_name_Hall '-P 4a'
_space_group_name_H-M_alt 'P 4/n :2'
_atom_sites_solution_hydrogens geom
_atom_sites_solution_primary dual
_audit_creation_date 2022-06-09
_audit_creation_method
;
Olex2 1.3
(compiled 2020.11.12 svn.r5f609507 for OlexSys, GUI svn.r6408)
;
_audit_update_record
;
2022-06-09 deposited with the CCDC.	2022-09-09 downloaded from the CCDC.
;
_cell_angle_alpha 90
_cell_angle_beta 90
_cell_angle_gamma 90
_cell_formula_units_Z 2
_cell_length_a 29.9250(6)
_cell_length_b 29.9250(6)
_cell_length_c 11.2727(3)
_cell_measurement_reflns_used 9964
_cell_measurement_temperature 200(2)
_cell_measurement_theta_max 68.04
_cell_measurement_theta_min 2.95
_cell_volume 10094.8(4)
_computing_cell_refinement 'SAINT Bruker-AXS, Madison WI'
_computing_data_collection 'Bruker APEX2 Bruker-AXS, Madison WI'
_computing_data_reduction 'SAINT Bruker-AXS, Madison WI'
_computing_molecular_graphics 'Olex2 1.3 (Dolomanov et al., 2009)'
_computing_publication_material 'Olex2 1.3 (Dolomanov et al., 2009)'
_computing_structure_refinement 'SHELXL 2014/7 (Sheldrick, 2015)'
_computing_structure_solution 'SHELXT 2014/5 (Sheldrick, 2014)'
_diffrn_ambient_temperature 200(2)
_diffrn_measured_fraction_theta_full 0.995
_diffrn_measured_fraction_theta_max 0.993
_diffrn_measurement_device_type 'Bruker APEX-II CCD'
_diffrn_measurement_method '\f and \w scans'
_diffrn_radiation_type CuK\a
_diffrn_radiation_wavelength 1.54178
_diffrn_reflns_av_R_equivalents 0.0378
_diffrn_reflns_av_unetI/netI 0.0405
_diffrn_reflns_Laue_measured_fraction_full 0.995
_diffrn_reflns_Laue_measured_fraction_max 0.993
_diffrn_reflns_limit_h_max 35
_diffrn_reflns_limit_h_min -36
_diffrn_reflns_limit_k_max 33
_diffrn_reflns_limit_k_min -33
_diffrn_reflns_limit_l_max 10
_diffrn_reflns_limit_l_min -13
_diffrn_reflns_number 28843
_diffrn_reflns_point_group_measured_fraction_full 0.995
_diffrn_reflns_point_group_measured_fraction_max 0.993
_diffrn_reflns_theta_full 67.679
_diffrn_reflns_theta_max 68.261
_diffrn_reflns_theta_min 2.088
_diffrn_source_current 1.1
_diffrn_source_power 0.055
_diffrn_source_voltage 50.0
_diffrn_standards_number 0
_exptl_absorpt_coefficient_mu 10.710
_exptl_absorpt_correction_T_max 0.7531
_exptl_absorpt_correction_T_min 0.5570
_exptl_absorpt_correction_type multi-scan
_exptl_absorpt_process_details
;
SADABS-2016/2 (Bruker,2016) was used for absorption correction.
wR2(int) was 0.1683 before and 0.0488 after correction.
The Ratio of minimum to maximum transmission is 0.7396.
The \l/2 correction factor is Not present.
;
_exptl_crystal_colour pink
_exptl_crystal_colour_primary pink
_exptl_crystal_density_diffrn 1.475
_exptl_crystal_description block
_exptl_crystal_F_000 4576
_exptl_crystal_size_max 0.42
_exptl_crystal_size_mid 0.36
_exptl_crystal_size_min 0.3
_refine_diff_density_max 0.463
_refine_diff_density_min -0.305
_refine_diff_density_rms 0.061
_refine_ls_extinction_method none
_refine_ls_goodness_of_fit_ref 1.046
_refine_ls_hydrogen_treatment constr
_refine_ls_matrix_type full
_refine_ls_number_parameters 495
_refine_ls_number_reflns 9197
_refine_ls_number_restraints 16
_refine_ls_restrained_S_all 1.046
_refine_ls_R_factor_all 0.0594
_refine_ls_R_factor_gt 0.0436
_refine_ls_shift/su_max 0.001
_refine_ls_shift/su_mean 0.000
_refine_ls_structure_factor_coef Fsqd
_refine_ls_weighting_details 'w=1/[\s^2^(Fo^2^)+(0.0774P)^2^] where P=(Fo^2^+2Fc^2^)/3'
_refine_ls_weighting_scheme calc
_refine_ls_wR_factor_gt 0.1185
_refine_ls_wR_factor_ref 0.1260
_reflns_Friedel_coverage 0.000
_reflns_number_gt 6880
_reflns_number_total 9197
_reflns_threshold_expression 'I > 2\s(I)'
_cod_data_source_file d2dt02554j2.cif
_cod_data_source_block 1
_cod_original_cell_volume 10094.8(5)
_cod_original_sg_symbol_H-M 'P 4/n'
_cod_database_code 7711221
_shelx_shelxl_version_number 2014/7
_shelx_space_group_comment
;
The symmetry employed for this shelxl refinement is uniquely defined
by the following loop, which should always be used as a source of
symmetry information in preference to the above space-group names.
They are only intended as comments.
;
_shelx_estimated_absorpt_t_max 0.141
_shelx_estimated_absorpt_t_min 0.094
_olex2_refinement_description
;
1. Fixed Uiso
 At 1.2 times of:
  All C(H) groups, All C(H,H) groups
 At 1.5 times of:
  All C(H,H,H) groups
2. Restrained distances
 C29A-C28A = C28A-C27A = C27A-C26A = C26A-C25A = C26-C25 = C27-C26 = C28-C27 =
 C29-C28 = C30-C29 = C30-C25
 1.39 with sigma of 0.02
 C25A-C24 = C25-C24
 1.45 with sigma of 0.02
3. Restrained planarity
 C25A, C26A, C27A, C28A, C29A
 with sigma of 0.1
 C25, C26, C27, C28, C29
 with sigma of 0.1
4. Uiso/Uaniso restraints and constraints
Uanis(C30) = Uanis(C25) = Uanis(C29) = Uanis(C26) = Uanis(C28) = Uanis(C27) =
Uanis(C25A) = Uanis(C29A) = Uanis(C26A) = Uanis(C28A) = Uanis(C27A)
5. Others
 Sof(H24A)=Sof(C25A)=Sof(C29A)=Sof(H29A)=Sof(C26A)=Sof(H26A)=Sof(C28A)=
 Sof(H28A)=Sof(C27A)=Sof(H27A)=1-FVAR(1)
 Sof(C25)=Sof(H24)=Sof(C29)=Sof(H29)=Sof(C26)=Sof(H26)=Sof(C28)=Sof(H28)=
 Sof(C27)=Sof(H27)=FVAR(1)
6.a Aromatic/amide H refined with riding coordinates:
 C14(H14), C13(H13), C2(H2), C22(H22), C23(H23), C15(H15), C16(H16), C10(H10),
 C3(H3), C24(H24), C24(H24A), C19(H19), C29(H29), C7(H7), C20(H20), C21(H21),
 C5(H5), C4(H4), C26(H26), C28(H28), C27(H27), C29A(H29A), C26A(H26A),
 C28A(H28A), C27A(H27A)
6.b Idealised Me refined as rotating group:
 C32(H32A,H32B,H32C), C9(H9A,H9B,H9C), C36(H36A,H36B,H36C), C34(H34A,H34B,H34C)
;
_smtbx_masks_special_details
;
A solvent mask was calculated and 756 electrons were 
found in a volume of 3428\%A^3^ in 2 voids per unit cell. 
This is consistent with the presence of 
8[CH3CN], 8[CH3CN] per Asymmetric Unit 
which account for 704 electrons 
per unit cell.
;
_smtbx_masks_void_probe_radius 1.2
_smtbx_masks_void_truncation_radius 1.2
_olex2_submission_special_instructions 'No special instructions were received'

loop_
_space_group_symop_operation_xyz
'x, y, z'
'-x+1/2, -y+1/2, z'
'-y+1/2, x, z'
'y, -x+1/2, z'
'-x, -y, -z'
'x-1/2, y-1/2, -z'
'y-1/2, -x, -z'
'-y, x-1/2, -z'

loop_
_atom_site_label
_atom_site_type_symbol
_atom_site_fract_x
_atom_site_fract_y
_atom_site_fract_z
_atom_site_U_iso_or_equiv
_atom_site_adp_type
_atom_site_occupancy
_atom_site_site_symmetry_order
_atom_site_calc_flag
_atom_site_refinement_flags_posn
_atom_site_refinement_flags_adp
_atom_site_refinement_flags_occupancy
_atom_site_disorder_assembly
_atom_site_disorder_group
Co2 Co 0.08194(2) 0.36972(2) 0.67090(5) 0.03839(14) Uani 1 1 d . . . . .
Co4 Co 0.21573(2) 0.45384(2) 0.57351(5) 0.03949(14) Uani 1 1 d . . . . .
Co3 Co 0.12883(2) 0.46055(2) 0.72187(5) 0.04092(14) Uani 1 1 d . . . . .
Co1 Co 0.01624(2) 0.31333(2) 0.51938(5) 0.04187(15) Uani 1 1 d . . . . .
O9 O 0.10643(6) 0.42523(6) 0.5714(2) 0.0378(5) Uani 1 1 d . . . . .
O4 O 0.01815(6) 0.37255(6) 0.6007(2) 0.0438(5) Uani 1 1 d . . . . .
O12 O 0.18413(6) 0.41749(7) 0.7195(2) 0.0423(5) Uani 1 1 d . . . . .
O15 O 0.24875(6) 0.39616(7) 0.5269(2) 0.0480(6) Uani 1 1 d . . . . .
O16 O 0.32126(6) 0.41411(6) 0.5237(2) 0.0424(5) Uani 1 1 d . . . . .
O1 O 0.01138(7) 0.25279(6) 0.4450(2) 0.0448(5) Uani 1 1 d . . . . .
O7 O 0.08282(7) 0.42125(7) 0.7973(2) 0.0429(5) Uani 1 1 d . . . . .
O13 O 0.17255(6) 0.50194(6) 0.6407(2) 0.0434(5) Uani 1 1 d . . . . .
O10 O 0.16615(6) 0.43559(7) 0.4569(2) 0.0450(5) Uani 1 1 d . . . . .
O5 O 0.02466(7) 0.27269(6) 0.6707(2) 0.0409(5) Uani 1 1 d . . . . .
O11 O 0.14599(7) 0.35289(7) 0.7189(2) 0.0477(6) Uani 1 1 d . . . . .
O14 O 0.08198(7) 0.51324(7) 0.7091(2) 0.0537(6) Uani 1 1 d . . . . .
O6 O 0.05896(7) 0.32188(7) 0.7874(2) 0.0483(6) Uani 1 1 d . . . . .
O3 O -0.05367(7) 0.31541(7) 0.5360(3) 0.0583(7) Uani 1 1 d . . . . .
O2 O 0.00795(9) 0.34164(8) 0.3527(3) 0.0626(7) Uani 1 1 d . . . . .
O8 O 0.14393(8) 0.48551(9) 0.8888(2) 0.0594(7) Uani 1 1 d . . . . .
C31 C 0.12652(9) 0.42356(9) 0.4713(3) 0.0379(7) Uani 1 1 d . . . . .
C8 C 0.03817(10) 0.28624(10) 0.7723(4) 0.0452(8) Uani 1 1 d . . . . .
C12 C -0.01301(9) 0.40396(9) 0.5981(3) 0.0354(7) Uani 1 1 d . . . . .
C32 C 0.10072(10) 0.40786(10) 0.3652(3) 0.0468(8) Uani 1 1 d . . . . .
H32A H 0.1115 0.3783 0.3413 0.070 Uiso 1 1 calc R U . . .
H32B H 0.1049 0.4290 0.2997 0.070 Uiso 1 1 calc R U . . .
H32C H 0.0689 0.4061 0.3852 0.070 Uiso 1 1 calc R U . . .
C14 C -0.03395(10) 0.48150(10) 0.6197(3) 0.0447(8) Uani 1 1 d . . . . .
H14 H -0.0254 0.5117 0.6322 0.054 Uiso 1 1 calc R U . . .
C35 C 0.28895(10) 0.38613(10) 0.5124(3) 0.0435(8) Uani 1 1 d . . . . .
C1 C -0.01028(11) 0.24312(10) 0.3468(3) 0.0454(8) Uani 1 1 d . . . . .
C13 C -0.00162(10) 0.44877(9) 0.6171(3) 0.0405(7) Uani 1 1 d . . . . .
H13 H 0.0288 0.4567 0.6284 0.049 Uiso 1 1 calc R U . . .
C18 C 0.07579(11) 0.46109(12) 0.9812(3) 0.0495(8) Uani 1 1 d . . . . .
C17 C 0.05985(10) 0.43068(10) 0.8944(3) 0.0448(8) Uani 1 1 d . . . . .
C2 C -0.02487(12) 0.19879(11) 0.3269(4) 0.0547(9) Uani 1 1 d . . . . .
H2 H -0.0198 0.1767 0.3859 0.066 Uiso 1 1 calc R U . . .
C30 C 0.17501(12) 0.54527(11) 0.6612(4) 0.0596(8) Uani 1 1 d D . . . .
C22 C 0.01730(10) 0.41093(11) 0.9134(3) 0.0497(9) Uani 1 1 d . . . . .
H22 H 0.0056 0.3903 0.8574 0.060 Uiso 1 1 calc R U . . .
C11 C -0.05832(10) 0.39353(10) 0.5788(4) 0.0491(9) Uani 1 1 d . . . . .
C33 C 0.18111(10) 0.37490(11) 0.7335(3) 0.0462(8) Uani 1 1 d . . . . .
C9 C 0.02774(14) 0.25807(12) 0.8777(3) 0.0616(10) Uani 1 1 d . . . . .
H9A H 0.0039 0.2370 0.8577 0.092 Uiso 1 1 calc R U . . .
H9B H 0.0180 0.2772 0.9433 0.092 Uiso 1 1 calc R U . . .
H9C H 0.0545 0.2415 0.9015 0.092 Uiso 1 1 calc R U . . .
C23 C 0.11759(12) 0.48376(14) 0.9733(4) 0.0611(10) Uani 1 1 d . . . . .
H23 H 0.1264 0.4997 1.0424 0.073 Uiso 1 1 calc R U . . .
C15 C -0.07875(11) 0.47126(10) 0.6045(4) 0.0582(10) Uani 1 1 d . . . . .
H15 H -0.1007 0.4941 0.6078 0.070 Uiso 1 1 calc R U . . .
C16 C -0.09079(10) 0.42818(11) 0.5848(4) 0.0590(11) Uani 1 1 d . . . . .
H16 H -0.1215 0.4210 0.5749 0.071 Uiso 1 1 calc R U . . .
C10 C -0.07504(11) 0.34977(11) 0.5530(4) 0.0619(11) Uani 1 1 d . . . . .
H10 H -0.1066 0.3470 0.5485 0.074 Uiso 1 1 calc R U . . .
C36 C 0.30016(11) 0.33941(11) 0.4769(4) 0.0610(11) Uani 1 1 d . . . . .
H36A H 0.2815 0.3184 0.5216 0.092 Uiso 1 1 calc R U . . .
H36B H 0.3317 0.3335 0.4939 0.092 Uiso 1 1 calc R U . . .
H36C H 0.2946 0.3356 0.3918 0.092 Uiso 1 1 calc R U . . .
C6 C -0.01901(12) 0.27486(12) 0.2570(4) 0.0540(9) Uani 1 1 d . . . . .
C25 C 0.1387(3) 0.5704(3) 0.7044(10) 0.0596(8) Uani 0.608(9) 1 d D . P A 1
C3 C -0.04601(15) 0.18737(13) 0.2246(4) 0.0716(12) Uani 1 1 d . . . . .
H3 H -0.0555 0.1573 0.2143 0.086 Uiso 1 1 calc R U . . .
C24 C 0.09327(12) 0.55277(12) 0.7091(4) 0.0660(12) Uani 1 1 d D . . . .
H24 H 0.0698 0.5742 0.7126 0.079 Uiso 0.608(9) 1 calc R U P A 1
H24A H 0.0709 0.5737 0.7315 0.079 Uiso 0.392(9) 1 calc R U P A 2
C19 C 0.05012(13) 0.46993(14) 1.0829(4) 0.0633(10) Uani 1 1 d . . . . .
H19 H 0.0616 0.4895 1.1418 0.076 Uiso 1 1 calc R U . . .
C29 C 0.2164(3) 0.5673(3) 0.6611(8) 0.0596(8) Uani 0.608(9) 1 d D . P A 1
H29 H 0.2424 0.5508 0.6408 0.071 Uiso 0.608(9) 1 calc R U P A 1
C7 C -0.00706(13) 0.32148(13) 0.2656(4) 0.0624(10) Uani 1 1 d . . . . .
H7 H -0.0112 0.3388 0.1959 0.075 Uiso 1 1 calc R U . . .
C20 C 0.00874(14) 0.45084(15) 1.0993(4) 0.0699(12) Uani 1 1 d . . . . .
H20 H -0.0086 0.4574 1.1676 0.084 Uiso 1 1 calc R U . . .
C21 C -0.00687(13) 0.42171(14) 1.0131(4) 0.0654(11) Uani 1 1 d . . . . .
H21 H -0.0355 0.4086 1.0233 0.078 Uiso 1 1 calc R U . . .
C34 C 0.22248(11) 0.35008(13) 0.7717(4) 0.0654(11) Uani 1 1 d . . . . .
H34A H 0.2486 0.3629 0.7320 0.098 Uiso 1 1 calc R U . . .
H34B H 0.2196 0.3185 0.7500 0.098 Uiso 1 1 calc R U . . .
H34C H 0.2261 0.3527 0.8578 0.098 Uiso 1 1 calc R U . . .
C5 C -0.04048(15) 0.26101(15) 0.1522(4) 0.0723(12) Uani 1 1 d . . . . .
H5 H -0.0456 0.2824 0.0914 0.087 Uiso 1 1 calc R U . . .
C4 C -0.05428(18) 0.21798(16) 0.1344(4) 0.0836(14) Uani 1 1 d . . . . .
H4 H -0.0689 0.2093 0.0633 0.100 Uiso 1 1 calc R U . . .
C26 C 0.1446(2) 0.6162(2) 0.7355(8) 0.0596(8) Uani 0.608(9) 1 d D . P A 1
H26 H 0.1196 0.6331 0.7616 0.071 Uiso 0.608(9) 1 calc R U P A 1
C28 C 0.2207(2) 0.6115(2) 0.6890(9) 0.0596(8) Uani 0.608(9) 1 d D . P A 1
H28 H 0.2490 0.6255 0.6808 0.071 Uiso 0.608(9) 1 calc R U P A 1
C27 C 0.1851(2) 0.6360(2) 0.7284(9) 0.0596(8) Uani 0.608(9) 1 d D . P A 1
H27 H 0.1887 0.6664 0.7504 0.071 Uiso 0.608(9) 1 calc R U P A 1
C25A C 0.1356(5) 0.5708(5) 0.6798(14) 0.0596(8) Uani 0.392(9) 1 d D . P A 2
C29A C 0.2141(5) 0.5676(4) 0.6225(12) 0.0596(8) Uani 0.392(9) 1 d D . P A 2
H29A H 0.2387 0.5509 0.5939 0.071 Uiso 0.392(9) 1 calc R U P A 2
C26A C 0.1382(4) 0.6177(4) 0.6839(11) 0.0596(8) Uani 0.392(9) 1 d D . P A 2
H26A H 0.1120 0.6344 0.7016 0.071 Uiso 0.392(9) 1 calc R U P A 2
C28A C 0.2165(3) 0.6141(3) 0.6263(13) 0.0596(8) Uani 0.392(9) 1 d D . P A 2
H28A H 0.2435 0.6287 0.6049 0.071 Uiso 0.392(9) 1 calc R U P A 2
C27A C 0.1782(3) 0.6403(3) 0.6626(13) 0.0596(8) Uani 0.392(9) 1 d D . P A 2
H27A H 0.1802 0.6718 0.6716 0.071 Uiso 0.392(9) 1 calc R U P A 2

loop_
_atom_site_aniso_label
_atom_site_aniso_U_11
_atom_site_aniso_U_22
_atom_site_aniso_U_33
_atom_site_aniso_U_23
_atom_site_aniso_U_13
_atom_site_aniso_U_12
Co2 0.0269(2) 0.0271(2) 0.0611(3) 0.0008(2) 0.0017(2) -0.00016(16)
Co4 0.0229(2) 0.0336(2) 0.0620(4) -0.0056(2) 0.0054(2) -0.00223(17)
Co3 0.0268(2) 0.0343(2) 0.0616(4) -0.0077(2) 0.0079(2) -0.00334(18)
Co1 0.0337(2) 0.0222(2) 0.0697(4) 0.0021(2) -0.0032(2) 0.00078(17)
O9 0.0298(10) 0.0279(10) 0.0555(14) -0.0008(9) 0.0037(10) -0.0026(7)
O4 0.0287(10) 0.0243(9) 0.0782(17) 0.0014(10) -0.0024(10) 0.0022(7)
O12 0.0290(10) 0.0378(11) 0.0600(15) -0.0030(10) 0.0037(10) -0.0011(8)
O15 0.0272(10) 0.0351(11) 0.0817(17) -0.0104(11) 0.0060(11) -0.0035(8)
O16 0.0244(9) 0.0340(10) 0.0687(15) -0.0045(10) 0.0032(10) -0.0009(8)
O1 0.0461(12) 0.0246(10) 0.0637(15) 0.0033(10) -0.0025(11) 0.0014(8)
O7 0.0327(10) 0.0390(11) 0.0569(14) -0.0034(10) 0.0095(10) -0.0028(8)
O13 0.0296(10) 0.0296(10) 0.0711(16) -0.0085(10) 0.0087(10) -0.0020(8)
O10 0.0275(10) 0.0450(12) 0.0624(15) -0.0065(11) 0.0065(10) -0.0053(9)
O5 0.0385(11) 0.0261(10) 0.0581(15) 0.0007(10) 0.0037(11) 0.0021(8)
O11 0.0324(11) 0.0364(11) 0.0744(17) 0.0051(11) -0.0039(11) -0.0016(8)
O14 0.0333(11) 0.0366(12) 0.0911(19) -0.0099(12) 0.0150(12) -0.0018(9)
O6 0.0468(12) 0.0352(11) 0.0630(16) 0.0016(11) 0.0028(11) -0.0064(9)
O3 0.0346(11) 0.0289(11) 0.111(2) 0.0007(13) -0.0071(13) -0.0003(9)
O2 0.0675(16) 0.0386(12) 0.082(2) 0.0147(13) -0.0175(15) -0.0102(11)
O8 0.0388(12) 0.0695(16) 0.0701(18) -0.0206(14) 0.0059(13) -0.0101(11)
C31 0.0336(15) 0.0229(13) 0.057(2) 0.0007(13) 0.0008(15) -0.0001(11)
C8 0.0367(16) 0.0315(15) 0.068(2) 0.0045(16) 0.0128(17) 0.0060(12)
C12 0.0276(13) 0.0269(13) 0.052(2) 0.0024(13) 0.0021(13) 0.0023(10)
C32 0.0410(17) 0.0374(16) 0.062(2) 0.0047(16) -0.0013(16) -0.0059(13)
C14 0.0431(17) 0.0259(14) 0.065(2) -0.0001(15) 0.0008(16) 0.0004(12)
C35 0.0327(15) 0.0360(16) 0.062(2) -0.0040(15) 0.0050(15) 0.0008(12)
C1 0.0400(16) 0.0373(16) 0.059(2) -0.0026(16) 0.0033(16) -0.0010(13)
C13 0.0309(14) 0.0305(14) 0.060(2) 0.0005(15) 0.0016(14) -0.0008(11)
C18 0.0430(18) 0.053(2) 0.052(2) -0.0022(17) 0.0046(16) 0.0030(15)
C17 0.0384(16) 0.0387(16) 0.057(2) 0.0048(16) 0.0046(16) 0.0035(13)
C2 0.055(2) 0.0353(17) 0.073(3) -0.0077(18) 0.000(2) -0.0059(15)
C30 0.0446(10) 0.0380(8) 0.096(2) -0.0136(14) 0.0079(14) -0.0059(7)
C22 0.0379(17) 0.0506(19) 0.061(2) 0.0063(17) 0.0087(17) -0.0008(14)
C11 0.0333(15) 0.0292(15) 0.085(3) 0.0009(16) -0.0016(17) 0.0043(12)
C33 0.0310(15) 0.0488(18) 0.059(2) 0.0032(17) 0.0039(15) 0.0033(13)
C9 0.080(3) 0.0427(19) 0.063(2) 0.0029(18) 0.016(2) -0.0072(18)
C23 0.046(2) 0.074(3) 0.064(3) -0.020(2) 0.000(2) -0.0020(18)
C15 0.0387(17) 0.0310(16) 0.105(3) -0.0001(19) 0.0002(19) 0.0129(13)
C16 0.0297(16) 0.0384(17) 0.109(3) 0.001(2) -0.0065(19) 0.0029(13)
C10 0.0317(16) 0.0351(17) 0.119(4) 0.003(2) -0.009(2) 0.0007(13)
C36 0.0419(18) 0.0368(17) 0.104(3) -0.025(2) 0.000(2) 0.0006(14)
C6 0.055(2) 0.0446(18) 0.063(2) 0.0057(18) 0.0015(19) -0.0002(15)
C25 0.0446(10) 0.0380(8) 0.096(2) -0.0136(14) 0.0079(14) -0.0059(7)
C3 0.079(3) 0.048(2) 0.087(3) -0.015(2) -0.005(3) -0.0088(19)
C24 0.0437(19) 0.0414(19) 0.113(4) -0.016(2) 0.017(2) 0.0061(15)
C19 0.059(2) 0.077(3) 0.054(2) -0.007(2) 0.009(2) -0.0004(19)
C29 0.0446(10) 0.0380(8) 0.096(2) -0.0136(14) 0.0079(14) -0.0059(7)
C7 0.064(2) 0.049(2) 0.074(3) 0.019(2) -0.009(2) -0.0069(18)
C20 0.059(2) 0.091(3) 0.060(3) -0.003(2) 0.020(2) 0.001(2)
C21 0.044(2) 0.077(3) 0.075(3) 0.010(2) 0.017(2) -0.0070(18)
C34 0.0374(18) 0.061(2) 0.097(3) 0.021(2) -0.006(2) 0.0079(16)
C5 0.088(3) 0.070(3) 0.060(3) 0.001(2) -0.007(2) -0.005(2)
C4 0.108(4) 0.071(3) 0.072(3) -0.014(3) -0.020(3) -0.011(3)
C26 0.0446(10) 0.0380(8) 0.096(2) -0.0136(14) 0.0079(14) -0.0059(7)
C28 0.0446(10) 0.0380(8) 0.096(2) -0.0136(14) 0.0079(14) -0.0059(7)
C27 0.0446(10) 0.0380(8) 0.096(2) -0.0136(14) 0.0079(14) -0.0059(7)
C25A 0.0446(10) 0.0380(8) 0.096(2) -0.0136(14) 0.0079(14) -0.0059(7)
C29A 0.0446(10) 0.0380(8) 0.096(2) -0.0136(14) 0.0079(14) -0.0059(7)
C26A 0.0446(10) 0.0380(8) 0.096(2) -0.0136(14) 0.0079(14) -0.0059(7)
C28A 0.0446(10) 0.0380(8) 0.096(2) -0.0136(14) 0.0079(14) -0.0059(7)
C27A 0.0446(10) 0.0380(8) 0.096(2) -0.0136(14) 0.0079(14) -0.0059(7)

loop_
_atom_type_symbol
_atom_type_description
_atom_type_scat_dispersion_real
_atom_type_scat_dispersion_imag
_atom_type_scat_source
C C 0.0181 0.0091 'International Tables Vol C Tables 4.2.6.8 and 6.1.1.4'
Co Co -2.3653 3.6143 'International Tables Vol C Tables 4.2.6.8 and 6.1.1.4'
H H 0.0000 0.0000 'International Tables Vol C Tables 4.2.6.8 and 6.1.1.4'
N N 0.0311 0.0180 'International Tables Vol C Tables 4.2.6.8 and 6.1.1.4'
O O 0.0492 0.0322 'International Tables Vol C Tables 4.2.6.8 and 6.1.1.4'

loop_
_geom_angle_atom_site_label_1
_geom_angle_atom_site_label_2
_geom_angle_atom_site_label_3
_geom_angle
_geom_angle_site_symmetry_1
_geom_angle_site_symmetry_3
_geom_angle_publ_flag
O9 Co2 O16 95.60(8) . 3 ?
O4 Co2 O9 94.83(8) . . ?
O4 Co2 O16 77.80(8) . 3 ?
O4 Co2 O7 103.95(8) . . ?
O7 Co2 O9 77.33(8) . . ?
O7 Co2 O16 172.79(8) . 3 ?
O11 Co2 O9 90.50(8) . . ?
O11 Co2 O4 166.40(9) . . ?
O11 Co2 O16 89.24(9) . 3 ?
O11 Co2 O7 89.41(9) . . ?
O11 Co2 O6 88.46(9) . . ?
O6 Co2 O9 171.99(9) . . ?
O6 Co2 O4 87.95(9) . . ?
O6 Co2 O16 92.33(8) . 3 ?
O6 Co2 O7 94.71(9) . . ?
O15 Co4 O12 89.01(9) . . ?
O15 Co4 O1 89.20(9) . 4 ?
O15 Co4 O13 166.74(9) . . ?
O15 Co4 O10 87.73(9) . . ?
O15 Co4 O5 90.03(8) . 4 ?
O1 Co4 O12 173.44(8) 4 . ?
O1 Co4 O5 77.41(9) 4 4 ?
O13 Co4 O12 78.55(8) . . ?
O13 Co4 O1 103.67(8) . 4 ?
O13 Co4 O5 95.81(8) . 4 ?
O10 Co4 O12 92.11(8) . . ?
O10 Co4 O1 94.13(9) . 4 ?
O10 Co4 O13 88.17(8) . . ?
O10 Co4 O5 171.28(9) . 4 ?
O5 Co4 O12 96.28(8) 4 . ?
O9 Co3 O14 96.21(9) . . ?
O12 Co3 O9 86.14(8) . . ?
O12 Co3 O14 168.57(8) . . ?
O7 Co3 O9 80.11(8) . . ?
O7 Co3 O12 100.80(8) . . ?
O7 Co3 O13 176.81(9) . . ?
O7 Co3 O14 90.63(8) . . ?
O7 Co3 O8 88.64(10) . . ?
O13 Co3 O9 98.55(9) . . ?
O13 Co3 O12 81.96(8) . . ?
O13 Co3 O14 86.63(8) . . ?
O13 Co3 O8 92.82(10) . . ?
O8 Co3 O9 168.45(9) . . ?
O8 Co3 O12 93.49(10) . . ?
O8 Co3 O14 86.43(10) . . ?
O4 Co1 O16 81.98(8) . 3 ?
O4 Co1 O1 176.43(9) . . ?
O4 Co1 O5 97.87(9) . . ?
O4 Co1 O3 87.79(8) . . ?
O4 Co1 O2 93.26(10) . . ?
O16 Co1 O5 85.86(8) 3 . ?
O16 Co1 O3 169.59(9) 3 . ?
O1 Co1 O16 100.61(8) . 3 ?
O1 Co1 O5 79.94(9) . . ?
O1 Co1 O3 89.53(9) . . ?
O1 Co1 O2 88.96(10) . . ?
O3 Co1 O5 93.68(9) . . ?
O2 Co1 O16 95.35(10) . 3 ?
O2 Co1 O5 168.86(10) . . ?
O2 Co1 O3 87.11(11) . . ?
Co3 O9 Co2 94.38(9) . . ?
C31 O9 Co2 126.48(17) . . ?
C31 O9 Co3 125.44(18) . . ?
Co1 O4 Co2 99.55(8) . . ?
C12 O4 Co2 133.43(19) . . ?
C12 O4 Co1 126.84(19) . . ?
Co3 O12 Co4 92.59(8) . . ?
C33 O12 Co4 127.9(2) . . ?
C33 O12 Co3 123.46(18) . . ?
C35 O15 Co4 134.2(2) . . ?
Co1 O16 Co2 92.19(8) 4 4 ?
C35 O16 Co2 127.1(2) . 4 ?
C35 O16 Co1 124.04(18) . 4 ?
Co1 O1 Co4 98.81(10) . 3 ?
C1 O1 Co4 135.12(19) . 3 ?
C1 O1 Co1 125.98(19) . . ?
Co3 O7 Co2 98.75(9) . . ?
C17 O7 Co2 135.36(19) . . ?
C17 O7 Co3 125.72(19) . . ?
Co3 O13 Co4 98.22(8) . . ?
C30 O13 Co4 135.3(2) . . ?
C30 O13 Co3 124.0(2) . . ?
C31 O10 Co4 132.7(2) . . ?
Co1 O5 Co4 94.68(10) . 3 ?
C8 O5 Co4 128.28(19) . 3 ?
C8 O5 Co1 125.32(18) . . ?
C33 O11 Co2 133.6(2) . . ?
C24 O14 Co3 122.3(2) . . ?
C8 O6 Co2 132.3(2) . . ?
C10 O3 Co1 123.9(2) . . ?
C7 O2 Co1 124.2(2) . . ?
C23 O8 Co3 123.0(2) . . ?
O9 C31 C32 118.3(3) . . ?
O10 C31 O9 123.3(3) . . ?
O10 C31 C32 118.4(3) . . ?
O5 C8 C9 117.9(3) . . ?
O6 C8 O5 123.4(3) . . ?
O6 C8 C9 118.6(4) . . ?
O4 C12 C13 120.3(2) . . ?
O4 C12 C11 121.6(2) . . ?
C13 C12 C11 118.1(3) . . ?
C31 C32 H32A 109.5 . . ?
C31 C32 H32B 109.5 . . ?
C31 C32 H32C 109.5 . . ?
H32A C32 H32B 109.5 . . ?
H32A C32 H32C 109.5 . . ?
H32B C32 H32C 109.5 . . ?
C13 C14 H14 119.3 . . ?
C13 C14 C15 121.3(3) . . ?
C15 C14 H14 119.3 . . ?
O15 C35 O16 123.7(3) . . ?
O15 C35 C36 118.4(3) . . ?
O16 C35 C36 117.9(3) . . ?
O1 C1 C2 119.5(3) . . ?
O1 C1 C6 123.1(3) . . ?
C6 C1 C2 117.4(3) . . ?
C12 C13 H13 119.6 . . ?
C14 C13 C12 120.9(3) . . ?
C14 C13 H13 119.6 . . ?
C17 C18 C23 123.9(3) . . ?
C19 C18 C17 120.0(3) . . ?
C19 C18 C23 116.2(3) . . ?
O7 C17 C18 122.2(3) . . ?
O7 C17 C22 120.1(3) . . ?
C22 C17 C18 117.7(3) . . ?
C1 C2 H2 119.5 . . ?
C3 C2 C1 120.9(4) . . ?
C3 C2 H2 119.5 . . ?
O13 C30 C25 122.8(5) . . ?
O13 C30 C29 120.7(4) . . ?
O13 C30 C25A 120.5(6) . . ?
O13 C30 C29A 117.2(6) . . ?
C29 C30 C25 115.5(6) . . ?
C29A C30 C25A 118.5(9) . . ?
C17 C22 H22 120.1 . . ?
C21 C22 C17 119.8(4) . . ?
C21 C22 H22 120.1 . . ?
C12 C11 C16 119.3(3) . . ?
C12 C11 C10 124.8(3) . . ?
C16 C11 C10 116.0(3) . . ?
O12 C33 C34 117.7(3) . . ?
O11 C33 O12 124.3(3) . . ?
O11 C33 C34 117.9(3) . . ?
C8 C9 H9A 109.5 . . ?
C8 C9 H9B 109.5 . . ?
C8 C9 H9C 109.5 . . ?
H9A C9 H9B 109.5 . . ?
H9A C9 H9C 109.5 . . ?
H9B C9 H9C 109.5 . . ?
O8 C23 C18 128.8(4) . . ?
O8 C23 H23 115.6 . . ?
C18 C23 H23 115.6 . . ?
C14 C15 H15 120.4 . . ?
C16 C15 C14 119.2(3) . . ?
C16 C15 H15 120.4 . . ?
C11 C16 H16 119.4 . . ?
C15 C16 C11 121.3(3) . . ?
C15 C16 H16 119.4 . . ?
O3 C10 C11 128.1(3) . . ?
O3 C10 H10 116.0 . . ?
C11 C10 H10 116.0 . . ?
C35 C36 H36A 109.5 . . ?
C35 C36 H36B 109.5 . . ?
C35 C36 H36C 109.5 . . ?
H36A C36 H36B 109.5 . . ?
H36A C36 H36C 109.5 . . ?
H36B C36 H36C 109.5 . . ?
C1 C6 C7 123.8(4) . . ?
C5 C6 C1 119.2(3) . . ?
C5 C6 C7 117.0(4) . . ?
C30 C25 C24 122.6(7) . . ?
C30 C25 C26 120.2(7) . . ?
C26 C25 C24 117.0(7) . . ?
C2 C3 H3 118.7 . . ?
C2 C3 C4 122.5(4) . . ?
C4 C3 H3 118.7 . . ?
O14 C24 C25 127.1(5) . . ?
O14 C24 H24 116.4 . . ?
O14 C24 H24A 116.2 . . ?
O14 C24 C25A 127.7(7) . . ?
C25 C24 H24 116.4 . . ?
C25A C24 H24A 116.2 . . ?
C18 C19 H19 119.2 . . ?
C20 C19 C18 121.5(4) . . ?
C20 C19 H19 119.2 . . ?
C30 C29 H29 118.7 . . ?
C28 C29 C30 122.6(7) . . ?
C28 C29 H29 118.7 . . ?
O2 C7 C6 127.9(4) . . ?
O2 C7 H7 116.0 . . ?
C6 C7 H7 116.0 . . ?
C19 C20 H20 121.0 . . ?
C19 C20 C21 118.1(4) . . ?
C21 C20 H20 121.0 . . ?
C22 C21 C20 122.9(4) . . ?
C22 C21 H21 118.6 . . ?
C20 C21 H21 118.6 . . ?
C33 C34 H34A 109.5 . . ?
C33 C34 H34B 109.5 . . ?
C33 C34 H34C 109.5 . . ?
H34A C34 H34B 109.5 . . ?
H34A C34 H34C 109.5 . . ?
H34B C34 H34C 109.5 . . ?
C6 C5 H5 118.7 . . ?
C4 C5 C6 122.6(4) . . ?
C4 C5 H5 118.7 . . ?
C3 C4 H4 121.3 . . ?
C5 C4 C3 117.4(4) . . ?
C5 C4 H4 121.3 . . ?
C25 C26 H26 119.4 . . ?
C27 C26 C25 121.2(6) . . ?
C27 C26 H26 119.4 . . ?
C29 C28 H28 119.4 . . ?
C27 C28 C29 121.3(6) . . ?
C27 C28 H28 119.4 . . ?
C26 C27 C28 118.9(6) . . ?
C26 C27 H27 120.5 . . ?
C28 C27 H27 120.5 . . ?
C24 C25A C30 124.9(11) . . ?
C26A C25A C30 119.8(10) . . ?
C26A C25A C24 114.8(11) . . ?
C30 C29A H29A 119.8 . . ?
C28A C29A C30 120.4(11) . . ?
C28A C29A H29A 119.8 . . ?
C25A C26A H26A 119.2 . . ?
C27A C26A C25A 121.6(10) . . ?
C27A C26A H26A 119.2 . . ?
C29A C28A H28A 119.7 . . ?
C29A C28A C27A 120.5(9) . . ?
C27A C28A H28A 119.7 . . ?
C26A C27A C28A 117.7(9) . . ?
C26A C27A H27A 121.2 . . ?
C28A C27A H27A 121.2 . . ?

loop_
_geom_bond_atom_site_label_1
_geom_bond_atom_site_label_2
_geom_bond_distance
_geom_bond_site_symmetry_2
_geom_bond_publ_flag
Co2 O9 2.134(2) . ?
Co2 O4 2.068(2) . ?
Co2 O16 2.207(2) 3 ?
Co2 O7 2.099(2) . ?
Co2 O11 2.055(2) . ?
Co2 O6 2.061(2) . ?
Co4 O12 2.188(2) . ?
Co4 O15 2.057(2) . ?
Co4 O1 2.100(2) 4 ?
Co4 O13 2.077(2) . ?
Co4 O10 2.056(2) . ?
Co4 O5 2.126(2) 4 ?
Co3 O9 2.108(2) . ?
Co3 O12 2.097(2) . ?
Co3 O7 2.000(2) . ?
Co3 O13 2.021(2) . ?
Co3 O14 2.115(2) . ?
Co3 O8 2.075(3) . ?
Co1 O4 1.996(2) . ?
Co1 O16 2.099(2) 3 ?
Co1 O1 2.001(2) . ?
Co1 O5 2.110(2) . ?
Co1 O3 2.101(2) . ?
Co1 O2 2.076(3) . ?
O9 C31 1.279(4) . ?
O4 C12 1.324(3) . ?
O12 C33 1.287(4) . ?
O15 C35 1.251(4) . ?
O16 Co2 2.207(2) 4 ?
O16 Co1 2.098(2) 4 ?
O16 C35 1.285(4) . ?
O1 Co4 2.100(2) 3 ?
O1 C1 1.315(4) . ?
O7 C17 1.323(4) . ?
O13 C30 1.319(4) . ?
O10 C31 1.250(3) . ?
O5 Co4 2.126(2) 3 ?
O5 C8 1.280(4) . ?
O11 C33 1.251(4) . ?
O14 C24 1.230(4) . ?
O6 C8 1.246(4) . ?
O3 C10 1.226(4) . ?
O2 C7 1.237(5) . ?
O8 C23 1.238(4) . ?
C31 C32 1.500(5) . ?
C8 C9 1.490(5) . ?
C12 C13 1.400(4) . ?
C12 C11 1.408(4) . ?
C32 H32A 0.9800 . ?
C32 H32B 0.9800 . ?
C32 H32C 0.9800 . ?
C14 H14 0.9500 . ?
C14 C13 1.377(4) . ?
C14 C15 1.386(4) . ?
C35 C36 1.493(4) . ?
C1 C2 1.414(4) . ?
C1 C6 1.412(5) . ?
C13 H13 0.9500 . ?
C18 C17 1.419(5) . ?
C18 C23 1.425(5) . ?
C18 C19 1.405(5) . ?
C17 C22 1.420(4) . ?
C2 H2 0.9500 . ?
C2 C3 1.359(6) . ?
C30 C25 1.409(10) . ?
C30 C29 1.402(9) . ?
C30 C25A 1.419(16) . ?
C30 C29A 1.415(14) . ?
C22 H22 0.9500 . ?
C22 C21 1.374(5) . ?
C11 C16 1.423(4) . ?
C11 C10 1.432(4) . ?
C33 C34 1.506(4) . ?
C9 H9A 0.9800 . ?
C9 H9B 0.9800 . ?
C9 H9C 0.9800 . ?
C23 H23 0.9500 . ?
C15 H15 0.9500 . ?
C15 C16 1.357(5) . ?
C16 H16 0.9500 . ?
C10 H10 0.9500 . ?
C36 H36A 0.9800 . ?
C36 H36B 0.9800 . ?
C36 H36C 0.9800 . ?
C6 C7 1.443(5) . ?
C6 C5 1.407(6) . ?
C25 C24 1.458(9) . ?
C25 C26 1.426(9) . ?
C3 H3 0.9500 . ?
C3 C4 1.391(6) . ?
C24 H24 0.9500 . ?
C24 H24A 0.9500 . ?
C24 C25A 1.417(14) . ?
C19 H19 0.9500 . ?
C19 C20 1.376(5) . ?
C29 H29 0.9500 . ?
C29 C28 1.366(8) . ?
C7 H7 0.9500 . ?
C20 H20 0.9500 . ?
C20 C21 1.387(6) . ?
C21 H21 0.9500 . ?
C34 H34A 0.9800 . ?
C34 H34B 0.9800 . ?
C34 H34C 0.9800 . ?
C5 H5 0.9500 . ?
C5 C4 1.367(6) . ?
C4 H4 0.9500 . ?
C26 H26 0.9500 . ?
C26 C27 1.352(8) . ?
C28 H28 0.9500 . ?
C28 C27 1.368(8) . ?
C27 H27 0.9500 . ?
C25A C26A 1.406(13) . ?
C29A H29A 0.9500 . ?
C29A C28A 1.392(12) . ?
C26A H26A 0.9500 . ?
C26A C27A 1.397(11) . ?
C28A H28A 0.9500 . ?
C28A C27A 1.448(11) . ?
C27A H27A 0.9500 . ?

loop_
_geom_torsion_atom_site_label_1
_geom_torsion_atom_site_label_2
_geom_torsion_atom_site_label_3
_geom_torsion_atom_site_label_4
_geom_torsion
_geom_torsion_site_symmetry_1
_geom_torsion_site_symmetry_2
_geom_torsion_site_symmetry_3
_geom_torsion_site_symmetry_4
_geom_torsion_publ_flag
Co2 O9 C31 O10 -115.7(3) . . . . ?
Co2 O9 C31 C32 66.4(3) . . . . ?
Co2 O4 C12 C13 19.4(5) . . . . ?
Co2 O4 C12 C11 -159.3(3) . . . . ?
Co2 O16 C35 O15 106.3(3) 4 . . . ?
Co2 O16 C35 C36 -75.4(4) 4 . . . ?
Co2 O7 C17 C18 161.6(2) . . . . ?
Co2 O7 C17 C22 -19.8(5) . . . . ?
Co2 O11 C33 O12 0.0(6) . . . . ?
Co2 O11 C33 C34 179.1(3) . . . . ?
Co2 O6 C8 O5 -3.0(5) . . . . ?
Co2 O6 C8 C9 178.0(2) . . . . ?
Co4 O12 C33 O11 -105.9(3) . . . . ?
Co4 O12 C33 C34 74.9(4) . . . . ?
Co4 O15 C35 O16 -1.4(6) . . . . ?
Co4 O15 C35 C36 -179.7(3) . . . . ?
Co4 O1 C1 C2 18.8(5) 3 . . . ?
Co4 O1 C1 C6 -159.6(3) 3 . . . ?
Co4 O13 C30 C25 177.4(6) . . . . ?
Co4 O13 C30 C29 -14.1(7) . . . . ?
Co4 O13 C30 C25A 163.7(8) . . . . ?
Co4 O13 C30 C29A 6.1(9) . . . . ?
Co4 O10 C31 O9 8.5(4) . . . . ?
Co4 O10 C31 C32 -173.6(2) . . . . ?
Co4 O5 C8 O6 113.8(3) 3 . . . ?
Co4 O5 C8 C9 -67.2(4) 3 . . . ?
Co3 O9 C31 O10 14.3(4) . . . . ?
Co3 O9 C31 C32 -163.56(19) . . . . ?
Co3 O12 C33 O11 19.8(5) . . . . ?
Co3 O12 C33 C34 -159.4(3) . . . . ?
Co3 O7 C17 C18 -24.2(4) . . . . ?
Co3 O7 C17 C22 154.4(2) . . . . ?
Co3 O13 C30 C25 -24.8(8) . . . . ?
Co3 O13 C30 C29 143.7(5) . . . . ?
Co3 O13 C30 C25A -38.5(9) . . . . ?
Co3 O13 C30 C29A 163.8(7) . . . . ?
Co3 O14 C24 C25 7.3(8) . . . . ?
Co3 O14 C24 C25A 21.8(11) . . . . ?
Co3 O8 C23 C18 8.0(6) . . . . ?
Co1 O4 C12 C13 -154.8(2) . . . . ?
Co1 O4 C12 C11 26.6(5) . . . . ?
Co1 O16 C35 O15 -18.4(5) 4 . . . ?
Co1 O16 C35 C36 159.9(3) 4 . . . ?
Co1 O1 C1 C2 -157.0(2) . . . . ?
Co1 O1 C1 C6 24.6(4) . . . . ?
Co1 O5 C8 O6 -19.6(4) . . . . ?
Co1 O5 C8 C9 159.5(2) . . . . ?
Co1 O3 C10 C11 -8.0(7) . . . . ?
Co1 O2 C7 C6 -4.4(6) . . . . ?
O4 C12 C13 C14 -177.1(3) . . . . ?
O4 C12 C11 C16 175.8(4) . . . . ?
O4 C12 C11 C10 -4.2(6) . . . . ?
O1 C1 C2 C3 -177.8(3) . . . . ?
O1 C1 C6 C7 -3.0(6) . . . . ?
O1 C1 C6 C5 176.9(3) . . . . ?
O7 C17 C22 C21 -178.4(3) . . . . ?
O13 C30 C25 C24 -11.8(12) . . . . ?
O13 C30 C25 C26 174.1(6) . . . . ?
O13 C30 C29 C28 -175.9(6) . . . . ?
O13 C30 C25A C24 17.4(17) . . . . ?
O13 C30 C25A C26A -170.5(8) . . . . ?
O13 C30 C29A C28A 171.2(9) . . . . ?
O14 C24 C25A C30 -9.7(19) . . . . ?
O14 C24 C25A C26A 177.8(7) . . . . ?
C12 C11 C16 C15 2.4(7) . . . . ?
C12 C11 C10 O3 -5.1(8) . . . . ?
C14 C15 C16 C11 -0.4(7) . . . . ?
C1 C2 C3 C4 0.3(7) . . . . ?
C1 C6 C7 O2 -7.6(7) . . . . ?
C1 C6 C5 C4 1.5(7) . . . . ?
C13 C12 C11 C16 -2.9(6) . . . . ?
C13 C12 C11 C10 177.1(4) . . . . ?
C13 C14 C15 C16 -1.0(6) . . . . ?
C18 C17 C22 C21 0.3(5) . . . . ?
C18 C19 C20 C21 1.1(7) . . . . ?
C17 C18 C23 O8 9.1(7) . . . . ?
C17 C18 C19 C20 -2.2(6) . . . . ?
C17 C22 C21 C20 -1.3(6) . . . . ?
C2 C1 C6 C7 178.6(4) . . . . ?
C2 C1 C6 C5 -1.5(5) . . . . ?
C2 C3 C4 C5 -0.4(8) . . . . ?
C30 C25 C24 O14 21.2(13) . . . . ?
C30 C25 C26 C27 -2.5(12) . . . . ?
C30 C29 C28 C27 5.5(12) . . . . ?
C30 C25A C26A C27A 4.2(15) . . . . ?
C30 C29A C28A C27A -4.0(17) . . . . ?
C11 C12 C13 C14 1.6(5) . . . . ?
C23 C18 C17 O7 -0.7(5) . . . . ?
C23 C18 C17 C22 -179.3(3) . . . . ?
C23 C18 C19 C20 178.5(4) . . . . ?
C15 C14 C13 C12 0.4(6) . . . . ?
C16 C11 C10 O3 175.0(5) . . . . ?
C10 C11 C16 C15 -177.6(4) . . . . ?
C6 C1 C2 C3 0.7(5) . . . . ?
C6 C5 C4 C3 -0.5(8) . . . . ?
C25 C30 C29 C28 -6.6(12) . . . . ?
C25 C26 C27 C28 1.0(10) . . . . ?
C24 C25 C26 C27 -176.9(8) . . . . ?
C24 C25A C26A C27A 177.0(11) . . . . ?
C19 C18 C17 O7 -179.9(3) . . . . ?
C19 C18 C17 C22 1.4(5) . . . . ?
C19 C18 C23 O8 -171.7(4) . . . . ?
C19 C20 C21 C22 0.6(7) . . . . ?
C29 C30 C25 C24 179.1(7) . . . . ?
C29 C30 C25 C26 5.0(12) . . . . ?
C29 C28 C27 C26 -2.5(11) . . . . ?
C7 C6 C5 C4 -178.6(4) . . . . ?
C5 C6 C7 O2 172.5(4) . . . . ?
C26 C25 C24 O14 -164.5(6) . . . . ?
C25A C30 C29A C28A 13.1(17) . . . . ?
C25A C26A C27A C28A 5.0(13) . . . . ?
C29A C30 C25A C24 174.7(10) . . . . ?
C29A C30 C25A C26A -13.2(17) . . . . ?
C29A C28A C27A C26A -5.1(16) . . . . ?

loop_
_smtbx_masks_void_nr
_smtbx_masks_void_average_x
_smtbx_masks_void_average_y
_smtbx_masks_void_average_z
_smtbx_masks_void_volume
_smtbx_masks_void_count_electrons
_smtbx_masks_void_content
1 -0.250 0.250 -0.538 952.7 195.3 '8 CH3CN'
2 0.250 0.750 -0.671 952.7 195.3 '8 CH3CN'
3 0.250 0.250 -0.394 760.7 183.2 '8 CH3CN'
4 0.750 0.750 -0.499 760.7 183.8 '8 CH3CN'
